data_2232232
loop_
_publ_author_name
'Auzias, Mathieu'
'S\"uss-Fink, Georg'
'Therrien, Bruno'

_publ_section_title
;
 [6-(Hydroxymethyl)pyridin-2-yl]methyl ferrocene-1-carboxylate
;
_journal_coeditor_code FF2038
_journal_issue 11
_journal_name_full 'Acta Crystallographica Section E'
_journal_page_first m1618
_journal_paper_doi 10.1107/S1600536811043972
_journal_volume 67
_journal_year 2011
_chemical_formula_iupac '[Fe (C5 H5) (C13 H12 N O3)]'
_chemical_formula_moiety 'C18 H17 Fe N O3'
_chemical_formula_sum 'C18 H17 Fe N O3'
_chemical_formula_weight 351.18
_chemical_name_systematic
;
[6-(Hydroxymethyl)pyridin-2-yl]methyl ferrocene-1-carboxylate
;
_space_group_IT_number 92
_symmetry_cell_setting tetragonal
_symmetry_space_group_name_Hall 'P 4abw 2nw'
_symmetry_space_group_name_H-M 'P 41 21 2'
_atom_sites_solution_hydrogens geom
_atom_sites_solution_primary direct
_atom_sites_solution_secondary difmap
_audit_creation_method SHELXL97
_cell_angle_alpha 90.00
_cell_angle_beta 90.00
_cell_angle_gamma 90.00
_cell_formula_units_Z 8
_cell_length_a 7.5477(3)
_cell_length_b 7.5477(3)
_cell_length_c 53.351(4)
_cell_measurement_reflns_used 9687
_cell_measurement_temperature 173(2)
_cell_measurement_theta_max 26.04
_cell_measurement_theta_min 1.53
_cell_volume 3039.3(3)
_computing_cell_refinement 'SMART and SAINT (Bruker, 1999)'
_computing_data_collection 'SMART (Bruker, 1999)'
_computing_data_reduction 'SAINT (Bruker, 1999)'
_computing_molecular_graphics 'SHELXTL (Sheldrick, 2008)'
_computing_publication_material 'SHELXTL (Sheldrick, 2008)'
_computing_structure_refinement 'SHELXTL (Sheldrick, 2008)'
_computing_structure_solution 'SIR97 (Altomare <i>et al.</i>, 1999)'
_diffrn_ambient_temperature 173(2)
_diffrn_detector_area_resol_mean 0
_diffrn_measured_fraction_theta_full 0.979
_diffrn_measured_fraction_theta_max 0.979
_diffrn_measurement_device_type 'Bruker SMART CCD'
_diffrn_measurement_method '\w scans'
_diffrn_radiation_monochromator graphite
_diffrn_radiation_source 'fine-focus sealed tube'
_diffrn_radiation_type MoK\a
_diffrn_radiation_wavelength 0.71073
_diffrn_reflns_av_R_equivalents 0.0723
_diffrn_reflns_av_sigmaI/netI 0.0723
_diffrn_reflns_limit_h_max 8
_diffrn_reflns_limit_h_min -9
_diffrn_reflns_limit_k_max 9
_diffrn_reflns_limit_k_min -9
_diffrn_reflns_limit_l_max 64
_diffrn_reflns_limit_l_min -64
_diffrn_reflns_number 13026
_diffrn_reflns_theta_full 25.63
_diffrn_reflns_theta_max 25.63
_diffrn_reflns_theta_min 1.53
_diffrn_standards_decay_% 0
_diffrn_standards_interval_count 0
_diffrn_standards_interval_time 0
_diffrn_standards_number 0
_exptl_absorpt_coefficient_mu 1.007
_exptl_absorpt_correction_type none
_exptl_crystal_colour orange
_exptl_crystal_density_diffrn 1.535
_exptl_crystal_density_method 'not measured'
_exptl_crystal_description block
_exptl_crystal_F_000 1456
_exptl_crystal_size_max 0.17
_exptl_crystal_size_mid 0.14
_exptl_crystal_size_min 0.12
_refine_diff_density_max 0.243
_refine_diff_density_min -0.572
_refine_ls_abs_structure_details 'Flack (1983), 1024 Friedel pairs'
_refine_ls_abs_structure_Flack 0.02(3)
_refine_ls_extinction_method none
_refine_ls_goodness_of_fit_ref 0.862
_refine_ls_hydrogen_treatment mixed
_refine_ls_matrix_type full
_refine_ls_number_parameters 212
_refine_ls_number_reflns 2808
_refine_ls_number_restraints 0
_refine_ls_restrained_S_all 0.862
_refine_ls_R_factor_all 0.0516
_refine_ls_R_factor_gt 0.0378
_refine_ls_shift/su_max 0.000
_refine_ls_shift/su_mean 0.000
_refine_ls_structure_factor_coef Fsqd
_refine_ls_weighting_details 'calc w=1/[\s^2^(Fo^2^)+(0.0458P)^2^] where P=(Fo^2^+2Fc^2^)/3'
_refine_ls_weighting_scheme calc
_refine_ls_wR_factor_gt 0.0793
_refine_ls_wR_factor_ref 0.0826
_reflns_number_gt 2092
_reflns_number_total 2808
_reflns_threshold_expression I>2sigma(I)
_cod_data_source_file ff2038.cif
_cod_data_source_block I
_cod_database_code 2232232
_cod_database_fobs_code 2232232

loop_
_symmetry_equiv_pos_as_xyz
'x, y, z'
'x+1/2, -y+1/2, -z+3/4'
'-x, -y, z+1/2'
'-x+1/2, y+1/2, -z+1/4'
'y, x, -z'
'y+1/2, -x+1/2, z+3/4'
'-y+1/2, x+1/2, z+1/4'
'-y, -x, -z+1/2'

loop_
_atom_site_type_symbol
_atom_site_label
_atom_site_fract_x
_atom_site_fract_y
_atom_site_fract_z
_atom_site_U_iso_or_equiv
_atom_site_adp_type
_atom_site_calc_flag
_atom_site_refinement_flags
_atom_site_occupancy
_atom_site_symmetry_multiplicity
Fe Fe1 0.16190(7) 0.78987(6) 0.032064(10) 0.03038(14) Uani d . 1 1
O O2 -0.0794(3) 0.8358(3) 0.09355(4) 0.0367(6) Uani d . 1 1
O O1 -0.2404(3) 0.9840(3) 0.06481(6) 0.0436(7) Uani d . 1 1
C C11 -0.0980(5) 0.9287(5) 0.07208(7) 0.0323(8) Uani d . 1 1
C C7 0.1223(5) 0.5232(5) 0.03604(7) 0.0393(9) Uani d . 1 1
H H7 0.1192 0.4606 0.0510 0.047 Uiso calc R 1 1
C C1 0.0706(5) 0.9566(4) 0.05913(7) 0.0307(8) Uani d . 1 1
C C5 0.0887(5) 1.0483(5) 0.03606(7) 0.0335(8) Uani d . 1 1
H H5 -0.0017 1.1044 0.0273 0.040 Uiso calc R 1 1
C C9 0.2208(5) 0.6541(5) -0.00017(8) 0.0432(10) Uani d . 1 1
H H9 0.2945 0.6926 -0.0130 0.052 Uiso calc R 1 1
C C4 0.2692(5) 1.0391(5) 0.02876(8) 0.0375(9) Uani d . 1 1
H H4 0.3180 1.0894 0.0144 0.045 Uiso calc R 1 1
N N1 -0.5056(4) 0.6281(4) 0.10764(5) 0.0300(7) Uani d . 1 1
C C13 -0.3422(4) 0.6468(4) 0.09774(6) 0.0304(8) Uani d . 1 1
C C14 -0.6050(5) 0.4895(5) 0.10050(6) 0.0318(9) Uani d . 1 1
C C17 -0.2723(5) 0.5255(5) 0.08130(7) 0.0365(9) Uani d . 1 1
H H17 -0.1574 0.5386 0.0753 0.044 Uiso calc R 1 1
C C10 0.0354(5) 0.6827(5) 0.00140(7) 0.0400(9) Uani d . 1 1
H H10 -0.0344 0.7431 -0.0101 0.048 Uiso calc R 1 1
C C2 0.2408(5) 0.8887(5) 0.06595(7) 0.0318(8) Uani d . 1 1
H H2 0.2673 0.8227 0.0802 0.038 Uiso calc R 1 1
C C16 -0.3757(5) 0.3827(5) 0.07373(7) 0.0381(10) Uani d . 1 1
H H16 -0.3321 0.3007 0.0623 0.046 Uiso calc R 1 1
C C15 -0.5450(5) 0.3646(5) 0.08355(7) 0.0361(9) Uani d . 1 1
H H15 -0.6167 0.2702 0.0788 0.043 Uiso calc R 1 1
C C3 0.3618(5) 0.9408(5) 0.04698(8) 0.0379(9) Uani d . 1 1
H H3 0.4821 0.9145 0.0466 0.046 Uiso calc R 1 1
C C8 0.2748(6) 0.5564(5) 0.02136(8) 0.0426(10) Uani d . 1 1
H H8 0.3897 0.5207 0.0251 0.051 Uiso calc R 1 1
C C19 -0.7864(5) 0.4814(5) 0.11208(8) 0.0399(10) Uani d . 1 1
H H19A -0.7748 0.4622 0.1300 0.048 Uiso calc R 1 1
H H19B -0.8458 0.5939 0.1096 0.048 Uiso calc R 1 1
C C6 -0.0237(5) 0.6013(5) 0.02401(7) 0.0385(9) Uani d . 1 1
H H6 -0.1398 0.6001 0.0298 0.046 Uiso calc R 1 1
C C12 -0.2403(5) 0.8036(5) 0.10734(7) 0.0418(9) Uani d . 1 1
H H12A -0.3148 0.9081 0.1064 0.050 Uiso calc R 1 1
H H12B -0.2110 0.7842 0.1248 0.050 Uiso calc R 1 1
O O3 -0.8909(4) 0.3441(4) 0.10162(6) 0.0475(7) Uani d . 1 1
H H3O -0.935(8) 0.248(8) 0.1126(13) 0.14(3) Uiso d . 1 1

loop_
_atom_site_aniso_label
_atom_site_aniso_U_11
_atom_site_aniso_U_22
_atom_site_aniso_U_33
_atom_site_aniso_U_12
_atom_site_aniso_U_13
_atom_site_aniso_U_23
Fe1 0.0306(3) 0.0287(3) 0.0318(2) 0.0000(2) -0.0007(2) -0.0016(2)
O2 0.0287(13) 0.0459(16) 0.0356(14) -0.0041(12) 0.0036(11) 0.0020(13)
O1 0.0284(16) 0.0444(16) 0.0581(18) 0.0058(12) -0.0066(13) 0.0012(14)
C11 0.033(2) 0.029(2) 0.035(2) -0.0008(16) -0.0008(16) -0.0083(16)
C7 0.050(3) 0.034(2) 0.034(2) 0.0004(17) 0.0023(18) -0.0036(17)
C1 0.025(2) 0.031(2) 0.036(2) -0.0003(14) -0.0020(15) -0.0020(16)
C5 0.034(2) 0.031(2) 0.035(2) -0.0041(15) -0.0046(16) 0.0000(16)
C9 0.051(3) 0.038(2) 0.040(2) -0.001(2) 0.0090(18) -0.0070(19)
C4 0.035(2) 0.038(2) 0.039(2) -0.0072(16) -0.0006(17) 0.0016(17)
N1 0.0288(17) 0.0290(18) 0.0323(16) 0.0008(13) 0.0012(13) 0.0023(13)
C13 0.0292(19) 0.0329(19) 0.0293(17) 0.0014(17) 0.0016(14) -0.0011(14)
C14 0.032(2) 0.031(2) 0.033(2) -0.0004(15) -0.0016(15) 0.0056(16)
C17 0.036(2) 0.039(2) 0.034(2) 0.0064(17) 0.0060(17) -0.0020(17)
C10 0.046(3) 0.040(2) 0.034(2) -0.0031(18) -0.0052(17) -0.0045(19)
C2 0.032(2) 0.035(2) 0.0285(18) -0.0001(15) -0.0023(15) -0.0006(15)
C16 0.047(3) 0.030(2) 0.038(2) 0.0062(17) 0.0044(18) 0.0002(16)
C15 0.047(2) 0.028(2) 0.033(2) -0.0003(18) -0.0017(17) 0.0027(16)
C3 0.028(2) 0.041(2) 0.045(2) -0.0030(18) 0.0017(17) -0.0012(17)
C8 0.044(2) 0.042(2) 0.041(2) 0.0041(19) 0.0026(19) -0.0038(18)
C19 0.042(2) 0.036(2) 0.042(2) -0.0028(18) 0.0048(19) 0.0052(17)
C6 0.041(2) 0.037(2) 0.037(2) 0.0010(17) -0.0001(18) -0.0021(17)
C12 0.036(2) 0.051(3) 0.039(2) -0.0074(17) 0.0099(16) -0.0056(19)
O3 0.0446(17) 0.0500(18) 0.0478(17) -0.0159(14) -0.0041(13) 0.0078(15)

loop_
_atom_type_symbol
_atom_type_description
_atom_type_scat_dispersion_real
_atom_type_scat_dispersion_imag
_atom_type_scat_source
C C 0.0033 0.0016 'International Tables Vol C Tables 4.2.6.8 and 6.1.1.4'
H H 0.0000 0.0000 'International Tables Vol C Tables 4.2.6.8 and 6.1.1.4'
Fe Fe 0.3463 0.8444 'International Tables Vol C Tables 4.2.6.8 and 6.1.1.4'
N N 0.0061 0.0033 'International Tables Vol C Tables 4.2.6.8 and 6.1.1.4'
O O 0.0106 0.0060 'International Tables Vol C Tables 4.2.6.8 and 6.1.1.4'

loop_
_geom_angle_atom_site_label_1
_geom_angle_atom_site_label_2
_geom_angle_atom_site_label_3
_geom_angle
C1 Fe1 C5 40.77(13)
C1 Fe1 C8 150.96(15)
C5 Fe1 C8 165.83(15)
C1 Fe1 C6 110.37(15)
C5 Fe1 C6 120.19(15)
C8 Fe1 C6 67.99(16)
C1 Fe1 C2 41.02(13)
C5 Fe1 C2 68.73(14)
C8 Fe1 C2 116.19(16)
C6 Fe1 C2 129.80(14)
C1 Fe1 C7 119.02(14)
C5 Fe1 C7 152.99(14)
C8 Fe1 C7 40.51(14)
C6 Fe1 C7 40.19(15)
C2 Fe1 C7 108.06(15)
C1 Fe1 C9 167.76(15)
C5 Fe1 C9 128.65(16)
C8 Fe1 C9 40.78(15)
C6 Fe1 C9 67.92(15)
C2 Fe1 C9 149.40(15)
C7 Fe1 C9 68.11(15)
C1 Fe1 C3 68.30(15)
C5 Fe1 C3 68.11(14)
C8 Fe1 C3 106.35(16)
C6 Fe1 C3 166.67(15)
C2 Fe1 C3 40.54(14)
C7 Fe1 C3 127.87(15)
C9 Fe1 C3 116.32(15)
C1 Fe1 C4 68.18(15)
C5 Fe1 C4 40.54(14)
C8 Fe1 C4 127.05(15)
C6 Fe1 C4 152.84(16)
C2 Fe1 C4 68.10(15)
C7 Fe1 C4 165.19(15)
C9 Fe1 C4 107.45(16)
C3 Fe1 C4 40.10(15)
C1 Fe1 C10 130.51(16)
C5 Fe1 C10 109.47(16)
C8 Fe1 C10 68.39(17)
C6 Fe1 C10 40.65(14)
C2 Fe1 C10 168.74(14)
C7 Fe1 C10 68.17(16)
C9 Fe1 C10 40.37(15)
C3 Fe1 C10 150.13(16)
C4 Fe1 C10 118.30(16)
C11 O2 C12 115.7(3)
O1 C11 O2 122.7(3)
O1 C11 C1 124.6(4)
O2 C11 C1 112.6(3)
C6 C7 C8 108.1(3)
C6 C7 Fe1 69.8(2)
C8 C7 Fe1 69.5(2)
C6 C7 H7 125.9
C8 C7 H7 125.9
Fe1 C7 H7 126.4
C5 C1 C2 108.0(3)
C5 C1 C11 124.3(3)
C2 C1 C11 127.6(3)
C5 C1 Fe1 69.7(2)
C2 C1 Fe1 69.8(2)
C11 C1 Fe1 122.7(2)
C4 C5 C1 107.9(3)
C4 C5 Fe1 70.4(2)
C1 C5 Fe1 69.5(2)
C4 C5 H5 126.1
C1 C5 H5 126.1
Fe1 C5 H5 125.6
C10 C9 C8 108.2(4)
C10 C9 Fe1 70.2(2)
C8 C9 Fe1 69.2(2)
C10 C9 H9 125.9
C8 C9 H9 125.9
Fe1 C9 H9 126.3
C3 C4 C5 108.2(4)
C3 C4 Fe1 69.8(2)
C5 C4 Fe1 69.07(19)
C3 C4 H4 125.9
C5 C4 H4 125.9
Fe1 C4 H4 126.9
C14 N1 C13 118.7(3)
N1 C13 C17 122.1(3)
N1 C13 C12 114.6(3)
C17 C13 C12 123.1(3)
N1 C14 C15 122.3(3)
N1 C14 C19 115.1(3)
C15 C14 C19 122.6(3)
C13 C17 C16 119.1(4)
C13 C17 H17 120.4
C16 C17 H17 120.4
C9 C10 C6 107.1(4)
C9 C10 Fe1 69.5(2)
C6 C10 Fe1 69.0(2)
C9 C10 H10 126.5
C6 C10 H10 126.5
Fe1 C10 H10 126.6
C3 C2 C1 107.3(3)
C3 C2 Fe1 70.0(2)
C1 C2 Fe1 69.1(2)
C3 C2 H2 126.4
C1 C2 H2 126.4
Fe1 C2 H2 126.1
C15 C16 C17 118.9(4)
C15 C16 H16 120.5
C17 C16 H16 120.5
C14 C15 C16 118.8(3)
C14 C15 H15 120.6
C16 C15 H15 120.6
C4 C3 C2 108.6(3)
C4 C3 Fe1 70.1(2)
C2 C3 Fe1 69.5(2)
C4 C3 H3 125.7
C2 C3 H3 125.7
Fe1 C3 H3 126.3
C7 C8 C9 107.8(4)
C7 C8 Fe1 70.0(2)
C9 C8 Fe1 70.0(2)
C7 C8 H8 126.1
C9 C8 H8 126.1
Fe1 C8 H8 125.4
O3 C19 C14 112.0(3)
O3 C19 H19A 109.2
C14 C19 H19A 109.2
O3 C19 H19B 109.2
C14 C19 H19B 109.2
H19A C19 H19B 107.9
C7 C6 C10 108.8(4)
C7 C6 Fe1 70.0(2)
C10 C6 Fe1 70.3(2)
C7 C6 H6 125.6
C10 C6 H6 125.6
Fe1 C6 H6 125.6
O2 C12 C13 113.0(3)
O2 C12 H12A 109.0
C13 C12 H12A 109.0
O2 C12 H12B 109.0
C13 C12 H12B 109.0
H12A C12 H12B 107.8
C19 O3 H3O 119(4)

loop_
_geom_bond_atom_site_label_1
_geom_bond_atom_site_label_2
_geom_bond_distance
Fe1 C1 2.035(3)
Fe1 C5 2.038(4)
Fe1 C8 2.039(4)
Fe1 C6 2.042(4)
Fe1 C2 2.045(3)
Fe1 C7 2.046(4)
Fe1 C9 2.051(4)
Fe1 C3 2.051(4)
Fe1 C4 2.056(3)
Fe1 C10 2.060(4)
O2 C11 1.350(4)
O2 C12 1.440(4)
O1 C11 1.217(4)
C11 C1 1.464(5)
C7 C6 1.404(5)
C7 C8 1.414(5)
C7 H7 0.9300
C1 C5 1.419(5)
C1 C2 1.430(5)
C5 C4 1.418(5)
C5 H5 0.9300
C9 C10 1.418(5)
C9 C8 1.425(6)
C9 H9 0.9300
C4 C3 1.408(5)
C4 H4 0.9300
N1 C14 1.342(4)
N1 C13 1.349(4)
C13 C17 1.373(5)
C13 C12 1.502(5)
C14 C15 1.382(5)
C14 C19 1.504(5)
C17 C16 1.390(5)
C17 H17 0.9300
C10 C6 1.425(5)
C10 H10 0.9300
C2 C3 1.419(5)
C2 H2 0.9300
C16 C15 1.388(5)
C16 H16 0.9300
C15 H15 0.9300
C3 H3 0.9300
C8 H8 0.9300
C19 O3 1.416(4)
C19 H19A 0.9700
C19 H19B 0.9700
C6 H6 0.9300
C12 H12A 0.9700
C12 H12B 0.9700
O3 H3O 0.99(6)

loop_
_geom_hbond_atom_site_label_D
_geom_hbond_atom_site_label_H
_geom_hbond_atom_site_label_A
_geom_hbond_site_symmetry_A
_geom_hbond_distance_DH
_geom_hbond_distance_HA
_geom_hbond_distance_DA
_geom_hbond_angle_DHA
O3 H3o N1 4_345 0.99(6) 1.88(7) 2.827(4) 159(6)

loop_
_geom_torsion_atom_site_label_1
_geom_torsion_atom_site_label_2
_geom_torsion_atom_site_label_3
_geom_torsion_atom_site_label_4
_geom_torsion
C12 O2 C11 O1 0.8(5)
C12 O2 C11 C1 179.9(3)
C1 Fe1 C7 C6 87.7(2)
C5 Fe1 C7 C6 52.7(4)
C8 Fe1 C7 C6 -119.4(3)
C2 Fe1 C7 C6 131.1(2)
C9 Fe1 C7 C6 -81.3(2)
C3 Fe1 C7 C6 171.7(2)
C4 Fe1 C7 C6 -156.5(6)
C10 Fe1 C7 C6 -37.6(2)
C1 Fe1 C7 C8 -152.9(2)
C5 Fe1 C7 C8 172.1(3)
C6 Fe1 C7 C8 119.4(3)
C2 Fe1 C7 C8 -109.5(2)
C9 Fe1 C7 C8 38.2(2)
C3 Fe1 C7 C8 -68.8(3)
C4 Fe1 C7 C8 -37.0(7)
C10 Fe1 C7 C8 81.8(3)
O1 C11 C1 C5 -1.6(6)
O2 C11 C1 C5 179.3(3)
O1 C11 C1 C2 -176.8(4)
O2 C11 C1 C2 4.1(5)
O1 C11 C1 Fe1 -88.2(4)
O2 C11 C1 Fe1 92.8(3)
C8 Fe1 C1 C5 165.9(3)
C6 Fe1 C1 C5 -113.0(2)
C2 Fe1 C1 C5 119.1(3)
C7 Fe1 C1 C5 -156.5(2)
C9 Fe1 C1 C5 -33.4(8)
C3 Fe1 C1 C5 81.2(2)
C4 Fe1 C1 C5 37.9(2)
C10 Fe1 C1 C5 -71.4(3)
C5 Fe1 C1 C2 -119.1(3)
C8 Fe1 C1 C2 46.8(4)
C6 Fe1 C1 C2 127.9(2)
C7 Fe1 C1 C2 84.4(2)
C9 Fe1 C1 C2 -152.5(7)
C3 Fe1 C1 C2 -37.9(2)
C4 Fe1 C1 C2 -81.3(2)
C10 Fe1 C1 C2 169.5(2)
C5 Fe1 C1 C11 118.5(4)
C8 Fe1 C1 C11 -75.6(4)
C6 Fe1 C1 C11 5.5(3)
C2 Fe1 C1 C11 -122.4(4)
C7 Fe1 C1 C11 -38.0(4)
C9 Fe1 C1 C11 85.1(8)
C3 Fe1 C1 C11 -160.3(3)
C4 Fe1 C1 C11 156.3(3)
C10 Fe1 C1 C11 47.1(4)
C2 C1 C5 C4 -0.6(4)
C11 C1 C5 C4 -176.7(3)
Fe1 C1 C5 C4 -60.2(3)
C2 C1 C5 Fe1 59.6(2)
C11 C1 C5 Fe1 -116.4(3)
C1 Fe1 C5 C4 118.7(3)
C8 Fe1 C5 C4 -32.4(7)
C6 Fe1 C5 C4 -154.6(2)
C2 Fe1 C5 C4 80.8(2)
C7 Fe1 C5 C4 169.0(3)
C9 Fe1 C5 C4 -69.9(3)
C3 Fe1 C5 C4 37.0(2)
C10 Fe1 C5 C4 -111.1(2)
C8 Fe1 C5 C1 -151.1(6)
C6 Fe1 C5 C1 86.7(2)
C2 Fe1 C5 C1 -38.0(2)
C7 Fe1 C5 C1 50.2(4)
C9 Fe1 C5 C1 171.4(2)
C3 Fe1 C5 C1 -81.7(2)
C4 Fe1 C5 C1 -118.7(3)
C10 Fe1 C5 C1 130.2(2)
C1 Fe1 C9 C10 -46.3(8)
C5 Fe1 C9 C10 -73.6(3)
C8 Fe1 C9 C10 119.5(3)
C6 Fe1 C9 C10 38.1(2)
C2 Fe1 C9 C10 170.3(3)
C7 Fe1 C9 C10 81.6(2)
C3 Fe1 C9 C10 -155.8(2)
C4 Fe1 C9 C10 -113.4(2)
C1 Fe1 C9 C8 -165.8(6)
C5 Fe1 C9 C8 166.8(2)
C6 Fe1 C9 C8 -81.4(2)
C2 Fe1 C9 C8 50.7(4)
C7 Fe1 C9 C8 -37.9(2)
C3 Fe1 C9 C8 84.7(3)
C4 Fe1 C9 C8 127.0(2)
C10 Fe1 C9 C8 -119.5(3)
C1 C5 C4 C3 0.7(4)
Fe1 C5 C4 C3 -58.9(3)
C1 C5 C4 Fe1 59.7(2)
C1 Fe1 C4 C3 81.8(3)
C5 Fe1 C4 C3 119.9(3)
C8 Fe1 C4 C3 -69.6(3)
C6 Fe1 C4 C3 174.1(3)
C2 Fe1 C4 C3 37.4(2)
C7 Fe1 C4 C3 -40.3(7)
C9 Fe1 C4 C3 -110.4(2)
C10 Fe1 C4 C3 -152.8(2)
C1 Fe1 C4 C5 -38.1(2)
C8 Fe1 C4 C5 170.5(2)
C6 Fe1 C4 C5 54.3(5)
C2 Fe1 C4 C5 -82.4(2)
C7 Fe1 C4 C5 -160.1(5)
C9 Fe1 C4 C5 129.8(2)
C3 Fe1 C4 C5 -119.9(3)
C10 Fe1 C4 C5 87.3(3)
C14 N1 C13 C17 -2.3(5)
C14 N1 C13 C12 -178.8(3)
C13 N1 C14 C15 0.6(5)
C13 N1 C14 C19 -178.8(3)
N1 C13 C17 C16 2.8(5)
C12 C13 C17 C16 179.0(4)
C8 C9 C10 C6 -0.1(4)
Fe1 C9 C10 C6 -59.0(3)
C8 C9 C10 Fe1 58.9(3)
C1 Fe1 C10 C9 168.4(2)
C5 Fe1 C10 C9 127.4(2)
C8 Fe1 C10 C9 -37.7(2)
C6 Fe1 C10 C9 -118.6(4)
C2 Fe1 C10 C9 -153.9(7)
C7 Fe1 C10 C9 -81.4(3)
C3 Fe1 C10 C9 47.6(4)
C4 Fe1 C10 C9 83.8(3)
C1 Fe1 C10 C6 -73.0(3)
C5 Fe1 C10 C6 -114.0(2)
C8 Fe1 C10 C6 80.9(3)
C2 Fe1 C10 C6 -35.2(9)
C7 Fe1 C10 C6 37.2(2)
C9 Fe1 C10 C6 118.6(4)
C3 Fe1 C10 C6 166.3(3)
C4 Fe1 C10 C6 -157.5(2)
C5 C1 C2 C3 0.3(4)
C11 C1 C2 C3 176.2(3)
Fe1 C1 C2 C3 59.8(2)
C5 C1 C2 Fe1 -59.5(2)
C11 C1 C2 Fe1 116.3(3)
C1 Fe1 C2 C3 -118.5(3)
C5 Fe1 C2 C3 -80.8(2)
C8 Fe1 C2 C3 84.7(3)
C6 Fe1 C2 C3 167.0(2)
C7 Fe1 C2 C3 127.7(2)
C9 Fe1 C2 C3 50.4(4)
C4 Fe1 C2 C3 -37.0(2)
C10 Fe1 C2 C3 -163.7(7)
C5 Fe1 C2 C1 37.74(19)
C8 Fe1 C2 C1 -156.8(2)
C6 Fe1 C2 C1 -74.5(3)
C7 Fe1 C2 C1 -113.7(2)
C9 Fe1 C2 C1 168.9(3)
C3 Fe1 C2 C1 118.5(3)
C4 Fe1 C2 C1 81.5(2)
C10 Fe1 C2 C1 -45.2(9)
C13 C17 C16 C15 -1.7(6)
N1 C14 C15 C16 0.4(5)
C19 C14 C15 C16 179.8(3)
C17 C16 C15 C14 0.1(6)
C5 C4 C3 C2 -0.5(4)
Fe1 C4 C3 C2 -59.0(3)
C5 C4 C3 Fe1 58.5(2)
C1 C2 C3 C4 0.1(4)
Fe1 C2 C3 C4 59.4(3)
C1 C2 C3 Fe1 -59.3(2)
C1 Fe1 C3 C4 -81.5(2)
C5 Fe1 C3 C4 -37.4(2)
C8 Fe1 C3 C4 128.8(2)
C6 Fe1 C3 C4 -168.3(6)
C2 Fe1 C3 C4 -119.8(3)
C7 Fe1 C3 C4 167.9(2)
C9 Fe1 C3 C4 86.1(3)
C10 Fe1 C3 C4 53.8(4)
C1 Fe1 C3 C2 38.4(2)
C5 Fe1 C3 C2 82.4(2)
C8 Fe1 C3 C2 -111.4(2)
C6 Fe1 C3 C2 -48.5(7)
C7 Fe1 C3 C2 -72.2(3)
C9 Fe1 C3 C2 -154.1(2)
C4 Fe1 C3 C2 119.8(3)
C10 Fe1 C3 C2 173.7(3)
C6 C7 C8 C9 -0.8(4)
Fe1 C7 C8 C9 -60.1(3)
C6 C7 C8 Fe1 59.3(3)
C10 C9 C8 C7 0.6(4)
Fe1 C9 C8 C7 60.1(3)
C10 C9 C8 Fe1 -59.5(3)
C1 Fe1 C8 C7 55.3(4)
C5 Fe1 C8 C7 -165.3(6)
C6 Fe1 C8 C7 -37.3(2)
C2 Fe1 C8 C7 87.5(2)
C9 Fe1 C8 C7 -118.6(3)
C3 Fe1 C8 C7 129.9(2)
C4 Fe1 C8 C7 168.9(2)
C10 Fe1 C8 C7 -81.3(2)
C1 Fe1 C8 C9 173.8(3)
C5 Fe1 C8 C9 -46.7(7)
C6 Fe1 C8 C9 81.3(2)
C2 Fe1 C8 C9 -154.0(2)
C7 Fe1 C8 C9 118.6(3)
C3 Fe1 C8 C9 -111.5(2)
C4 Fe1 C8 C9 -72.6(3)
C10 Fe1 C8 C9 37.3(2)
N1 C14 C19 O3 173.3(3)
C15 C14 C19 O3 -6.2(5)
C8 C7 C6 C10 0.7(4)
Fe1 C7 C6 C10 59.9(3)
C8 C7 C6 Fe1 -59.1(3)
C9 C10 C6 C7 -0.4(4)
Fe1 C10 C6 C7 -59.7(3)
C9 C10 C6 Fe1 59.3(3)
C1 Fe1 C6 C7 -111.3(2)
C5 Fe1 C6 C7 -155.3(2)
C8 Fe1 C6 C7 37.6(2)
C2 Fe1 C6 C7 -68.8(3)
C9 Fe1 C6 C7 81.8(2)
C3 Fe1 C6 C7 -29.5(8)
C4 Fe1 C6 C7 167.1(3)
C10 Fe1 C6 C7 119.6(3)
C1 Fe1 C6 C10 129.1(2)
C5 Fe1 C6 C10 85.1(3)
C8 Fe1 C6 C10 -82.0(3)
C2 Fe1 C6 C10 171.6(2)
C7 Fe1 C6 C10 -119.6(3)
C9 Fe1 C6 C10 -37.8(2)
C3 Fe1 C6 C10 -149.1(6)
C4 Fe1 C6 C10 47.5(5)
C11 O2 C12 C13 82.9(4)
N1 C13 C12 O2 -170.6(3)
C17 C13 C12 O2 13.0(5)
